data_2203795
loop_
_publ_author_name
' Beckmann, Jens '
' Dakternieks, Dainis '
' Duthie, Andrew '
' Thompson, Laura '
' Tiekink, Edward R. T. '

_publ_section_title
;
 Hexameric trimethylsilylmethyloxotin acetate,
 [(Me~3~SiCH~2~)Sn(O)(OAc)]~6~
;
_journal_issue 6
_journal_name_full 'Acta Crystallographica Section E'
_journal_page_first m767
_journal_page_last m768
_journal_paper_doi 10.1107/S1600536804011055
_journal_volume 60
_journal_year 2004
_chemical_formula_iupac '[Sn6 O6 (C2 H3 O2)6 (C4 H11 Si)6]'
_chemical_formula_moiety 'C36 H84 O18 Si6 Sn6'
_chemical_formula_sum 'C36 H84 O18 Si6 Sn6'
_chemical_formula_weight 1685.71
_space_group_IT_number 14
_symmetry_cell_setting monoclinic
_symmetry_space_group_name_Hall '-P 2yn'
_symmetry_space_group_name_H-M 'P 1 21/n 1'
_atom_sites_solution_hydrogens geom
_atom_sites_solution_primary direct
_atom_sites_solution_secondary difmap
_audit_creation_method SHELXL-97
_cell_angle_alpha 90
_cell_angle_beta 116.5450(10)
_cell_angle_gamma 90
_cell_formula_units_Z 2
_cell_length_a 13.8888(7)
_cell_length_b 18.8359(9)
_cell_length_c 13.9301(7)
_cell_measurement_reflns_used 4788
_cell_measurement_temperature 223(2)
_cell_measurement_theta_max 29.4
_cell_measurement_theta_min 2.7
_cell_volume 3260.1(3)
_computing_cell_refinement 'SAINT (Bruker, 2000)'
_computing_data_collection 'SMART (Bruker, 2000)'
_computing_data_reduction SAINT
_computing_molecular_graphics 'ORTEPII (Johnson, 1976)'
_computing_publication_material SHELXL97
_computing_structure_refinement 'SHELXL97 (Sheldrick, 1997)'
_computing_structure_solution 'PATTY in DIRDIF92 (Beurskens et al., 1992)'
_diffrn_ambient_temperature 223(2)
_diffrn_measured_fraction_theta_full 0.989
_diffrn_measured_fraction_theta_max 0.989
_diffrn_measurement_device_type 'Bruker AXS SMART CCD'
_diffrn_measurement_method \w
_diffrn_radiation_monochromator graphite
_diffrn_radiation_source 'fine-focus sealed tube'
_diffrn_radiation_type MoK\a
_diffrn_radiation_wavelength 0.71069
_diffrn_reflns_av_R_equivalents 0.038
_diffrn_reflns_av_sigmaI/netI 0.049
_diffrn_reflns_limit_h_max 19
_diffrn_reflns_limit_h_min -17
_diffrn_reflns_limit_k_max 26
_diffrn_reflns_limit_k_min -23
_diffrn_reflns_limit_l_max 19
_diffrn_reflns_limit_l_min -19
_diffrn_reflns_number 27420
_diffrn_reflns_theta_full 30.1
_diffrn_reflns_theta_max 30.1
_diffrn_reflns_theta_min 1.7
_diffrn_standards_decay_% 0
_diffrn_standards_number 0
_exptl_absorpt_coefficient_mu 2.428
_exptl_absorpt_correction_T_max 0.844
_exptl_absorpt_correction_T_min 0.549
_exptl_absorpt_correction_type multi-scan
_exptl_absorpt_process_details '(SADABS; Bruker, 2000)'
_exptl_crystal_colour colourless
_exptl_crystal_density_diffrn 1.717
_exptl_crystal_density_method 'not measured'
_exptl_crystal_description plate
_exptl_crystal_F_000 1656
_exptl_crystal_size_max 0.23
_exptl_crystal_size_mid 0.18
_exptl_crystal_size_min 0.07
_refine_diff_density_max 1.12
_refine_diff_density_min -0.71
_refine_ls_extinction_method none
_refine_ls_goodness_of_fit_ref 1.02
_refine_ls_hydrogen_treatment constr
_refine_ls_matrix_type full
_refine_ls_number_parameters 301
_refine_ls_number_reflns 9482
_refine_ls_number_restraints 0
_refine_ls_restrained_S_all 1.02
_refine_ls_R_factor_all 0.064
_refine_ls_R_factor_gt 0.044
_refine_ls_shift/su_max 0.001
_refine_ls_shift/su_mean 0.001
_refine_ls_structure_factor_coef Fsqd
_refine_ls_weighting_details 'calc w = 1/[\s^2^(Fo^2^)+(0.04P)^2^] where P = (Fo^2^+2Fc^2^)/3'
_refine_ls_weighting_scheme calc
_refine_ls_wR_factor_gt 0.086
_refine_ls_wR_factor_ref 0.093
_reflns_number_gt 7215
_reflns_number_total 9482
_reflns_threshold_expression I>2\s(I)'
_cod_data_source_file ng6029.cif
_cod_data_source_block I
_cod_original_sg_symbol_H-M 'P 21/n'
_cod_database_code 2203795
_cod_database_fobs_code 2203795

loop_
_symmetry_equiv_pos_as_xyz
'x, y, z'
'-x+1/2, y+1/2, -z+1/2'
'-x, -y, -z'
'x-1/2, -y-1/2, z-1/2'

loop_
_atom_site_label
_atom_site_fract_x
_atom_site_fract_y
_atom_site_fract_z
_atom_site_U_iso_or_equiv
_atom_site_adp_type
_atom_site_calc_flag
_atom_site_refinement_flags
_atom_site_occupancy
_atom_site_type_symbol
Sn1 0.62141(2) 0.600200(12) 0.509165(19) 0.02594(7) Uani d . 1 Sn
Sn2 0.46104(2) 0.507660(12) 0.308208(19) 0.02607(7) Uani d . 1 Sn
Sn3 0.39091(2) 0.601436(12) 0.509042(19) 0.02534(7) Uani d . 1 Sn
Si1 0.86106(10) 0.69134(6) 0.65932(9) 0.0383(3) Uani d . 1 Si
Si2 0.26655(11) 0.47971(6) 0.04809(9) 0.0396(3) Uani d . 1 Si
Si3 0.12374(10) 0.61915(6) 0.45079(10) 0.0400(3) Uani d . 1 Si
O1 0.6127(2) 0.50140(11) 0.4393(2) 0.0275(6) Uani d . 1 O
O2 0.4585(2) 0.59181(12) 0.40428(19) 0.0270(5) Uani d . 1 O
O3 0.5535(2) 0.58229(12) 0.61322(19) 0.0261(5) Uani d . 1 O
O4 0.6496(2) 0.64077(14) 0.3791(2) 0.0367(6) Uani d . 1 O
O5 0.5307(2) 0.58039(14) 0.2374(2) 0.0372(7) Uani d . 1 O
O6 0.5921(2) 0.71129(13) 0.5200(2) 0.0352(6) Uani d . 1 O
O7 0.4306(2) 0.71251(13) 0.5189(2) 0.0340(6) Uani d . 1 O
O8 0.5193(2) 0.43673(14) 0.2238(2) 0.0350(6) Uani d . 1 O
O9 0.6259(2) 0.36276(13) 0.3527(2) 0.0330(6) Uani d . 1 O
C1 0.6068(4) 0.6227(2) 0.2814(3) 0.0350(9) Uani d . 1 C
C2 0.6530(4) 0.6558(3) 0.2123(4) 0.0546(13) Uani d . 1 C
H2A 0.7149 0.6286 0.2189 0.082 Uiso calc R 1 H
H2B 0.6748 0.7042 0.2356 0.082 Uiso calc R 1 H
H2C 0.5988 0.6559 0.1380 0.082 Uiso calc R 1 H
C3 0.5150(3) 0.7419(2) 0.5266(3) 0.0342(9) Uani d . 1 C
C4 0.5250(4) 0.8205(2) 0.5461(4) 0.0533(12) Uani d . 1 C
H4A 0.6000 0.8343 0.5745 0.080 Uiso calc R 1 H
H4B 0.4980 0.8327 0.5973 0.080 Uiso calc R 1 H
H4C 0.4833 0.8453 0.4791 0.080 Uiso calc R 1 H
C5 0.5817(3) 0.3843(2) 0.2582(3) 0.0335(9) Uani d . 1 C
C6 0.6053(4) 0.3435(2) 0.1782(3) 0.0474(12) Uani d . 1 C
H6A 0.6747 0.3578 0.1840 0.071 Uiso calc R 1 H
H6B 0.5499 0.3532 0.1063 0.071 Uiso calc R 1 H
H6C 0.6064 0.2931 0.1928 0.071 Uiso calc R 1 H
C7 0.7872(3) 0.6051(2) 0.6175(3) 0.0366(9) Uani d . 1 C
H7A 0.7961 0.5810 0.6833 0.044 Uiso calc R 1 H
H7B 0.8251 0.5764 0.5865 0.044 Uiso calc R 1 H
C8 0.8469(4) 0.7459(3) 0.5429(4) 0.0678(16) Uani d . 1 C
H8A 0.8703 0.7185 0.4981 0.102 Uiso calc R 1 H
H8B 0.8909 0.7882 0.5683 0.102 Uiso calc R 1 H
H8C 0.7721 0.7594 0.5014 0.102 Uiso calc R 1 H
C9 0.8145(5) 0.7428(3) 0.7437(4) 0.0693(16) Uani d . 1 C
H9A 0.8222 0.7142 0.8047 0.104 Uiso calc R 1 H
H9B 0.7395 0.7555 0.7017 0.104 Uiso calc R 1 H
H9C 0.8574 0.7856 0.7690 0.104 Uiso calc R 1 H
C10 1.0059(4) 0.6690(3) 0.7421(4) 0.0638(15) Uani d . 1 C
H10A 1.0320 0.6420 0.6992 0.096 Uiso calc R 1 H
H10B 1.0137 0.6410 0.8036 0.096 Uiso calc R 1 H
H10C 1.0473 0.7124 0.7667 0.096 Uiso calc R 1 H
C11 0.3042(3) 0.5199(2) 0.1820(3) 0.0365(9) Uani d . 1 C
H11A 0.2540 0.5012 0.2077 0.044 Uiso calc R 1 H
H11B 0.2904 0.5710 0.1709 0.044 Uiso calc R 1 H
C12 0.3524(6) 0.5160(3) -0.0104(5) 0.081(2) Uani d . 1 C
H12A 0.3465 0.5674 -0.0139 0.122 Uiso calc R 1 H
H12B 0.3291 0.4971 -0.0821 0.122 Uiso calc R 1 H
H12C 0.4267 0.5027 0.0342 0.122 Uiso calc R 1 H
C13 0.2771(5) 0.3820(2) 0.0570(5) 0.0755(18) Uani d . 1 C
H13A 0.3510 0.3686 0.1031 0.113 Uiso calc R 1 H
H13B 0.2551 0.3623 -0.0141 0.113 Uiso calc R 1 H
H13C 0.2308 0.3638 0.0867 0.113 Uiso calc R 1 H
C14 0.1233(5) 0.5031(3) -0.0410(5) 0.0751(19) Uani d . 1 C
H14A 0.1160 0.5543 -0.0474 0.113 Uiso calc R 1 H
H14B 0.0778 0.4847 -0.0105 0.113 Uiso calc R 1 H
H14C 0.1018 0.4825 -0.1115 0.113 Uiso calc R 1 H
C15 0.2264(3) 0.6117(2) 0.3997(3) 0.0354(9) Uani d . 1 C
H15A 0.2193 0.6538 0.3557 0.042 Uiso calc R 1 H
H15B 0.2071 0.5706 0.3516 0.042 Uiso calc R 1 H
C16 -0.0124(4) 0.6096(3) 0.3344(4) 0.0770(18) Uani d . 1 C
H16A -0.0180 0.5634 0.3014 0.116 Uiso calc R 1 H
H16B -0.0225 0.6465 0.2822 0.116 Uiso calc R 1 H
H16C -0.0672 0.6139 0.3592 0.116 Uiso calc R 1 H
C17 0.1405(4) 0.5482(3) 0.5514(4) 0.0581(13) Uani d . 1 C
H17A 0.2102 0.5533 0.6131 0.087 Uiso calc R 1 H
H17B 0.1358 0.5019 0.5191 0.087 Uiso calc R 1 H
H17C 0.0841 0.5526 0.5741 0.087 Uiso calc R 1 H
C18 0.1323(4) 0.7077(2) 0.5128(4) 0.0605(14) Uani d . 1 C
H18A 0.2022 0.7130 0.5741 0.091 Uiso calc R 1 H
H18B 0.0764 0.7117 0.5362 0.091 Uiso calc R 1 H
H18C 0.1227 0.7444 0.4606 0.091 Uiso calc R 1 H

loop_
_atom_site_aniso_label
_atom_site_aniso_U_11
_atom_site_aniso_U_22
_atom_site_aniso_U_33
_atom_site_aniso_U_12
_atom_site_aniso_U_13
_atom_site_aniso_U_23
Sn1 0.03009(14) 0.02280(12) 0.02725(13) -0.00153(10) 0.01489(11) -0.00009(10)
Sn2 0.03226(15) 0.02612(13) 0.02143(13) 0.00152(10) 0.01343(11) 0.00080(9)
Sn3 0.02978(14) 0.02320(12) 0.02516(13) 0.00236(10) 0.01417(11) 0.00028(10)
Si1 0.0379(7) 0.0363(6) 0.0379(6) -0.0074(5) 0.0143(5) 0.0006(5)
Si2 0.0438(7) 0.0409(6) 0.0299(6) 0.0013(5) 0.0127(5) -0.0043(5)
Si3 0.0332(7) 0.0420(7) 0.0486(7) -0.0022(5) 0.0217(6) -0.0070(6)
O1 0.0330(15) 0.0247(13) 0.0266(13) 0.0006(10) 0.0151(11) -0.0001(10)
O2 0.0327(15) 0.0250(13) 0.0239(13) 0.0008(10) 0.0132(11) 0.0017(10)
O3 0.0310(15) 0.0244(12) 0.0245(13) 0.0000(10) 0.0138(11) -0.0012(10)
O4 0.0454(18) 0.0359(15) 0.0349(15) -0.0050(13) 0.0234(13) 0.0019(12)
O5 0.0475(19) 0.0364(15) 0.0322(15) -0.0048(13) 0.0218(13) 0.0039(12)
O6 0.0366(17) 0.0244(13) 0.0464(17) -0.0001(12) 0.0203(13) -0.0006(12)
O7 0.0402(17) 0.0245(13) 0.0384(15) 0.0035(12) 0.0184(13) 0.0027(11)
O8 0.0425(17) 0.0377(15) 0.0296(14) 0.0049(13) 0.0203(13) -0.0012(12)
O9 0.0446(18) 0.0309(14) 0.0278(14) 0.0040(12) 0.0199(13) -0.0016(11)
C1 0.044(3) 0.031(2) 0.040(2) 0.0035(18) 0.029(2) 0.0049(18)
C2 0.072(4) 0.056(3) 0.053(3) -0.015(3) 0.044(3) 0.003(2)
C3 0.045(3) 0.0247(19) 0.029(2) -0.0009(17) 0.0128(18) -0.0013(16)
C4 0.055(3) 0.028(2) 0.078(3) -0.003(2) 0.030(3) -0.006(2)
C5 0.038(2) 0.034(2) 0.039(2) -0.0053(17) 0.0262(19) -0.0068(17)
C6 0.070(3) 0.047(3) 0.036(2) 0.012(2) 0.034(2) -0.006(2)
C7 0.033(2) 0.033(2) 0.041(2) 0.0023(17) 0.0149(18) 0.0001(18)
C8 0.064(4) 0.071(4) 0.065(3) -0.018(3) 0.025(3) 0.023(3)
C9 0.079(4) 0.062(3) 0.054(3) 0.006(3) 0.017(3) -0.018(3)
C10 0.042(3) 0.063(3) 0.073(4) -0.008(2) 0.013(3) 0.003(3)
C11 0.039(2) 0.041(2) 0.028(2) 0.0080(19) 0.0135(18) 0.0004(17)
C12 0.099(5) 0.111(5) 0.045(3) -0.019(4) 0.043(3) -0.004(3)
C13 0.054(4) 0.047(3) 0.107(5) 0.000(3) 0.019(3) -0.016(3)
C14 0.065(4) 0.077(4) 0.051(3) 0.021(3) -0.003(3) -0.017(3)
C15 0.035(2) 0.041(2) 0.033(2) 0.0036(18) 0.0172(18) 0.0016(17)
C16 0.042(3) 0.114(5) 0.072(4) -0.006(3) 0.023(3) -0.014(4)
C17 0.063(4) 0.055(3) 0.070(3) -0.013(3) 0.042(3) 0.007(3)
C18 0.058(3) 0.049(3) 0.082(4) 0.010(2) 0.038(3) -0.007(3)

loop_
_atom_type_symbol
_atom_type_description
_atom_type_scat_dispersion_real
_atom_type_scat_dispersion_imag
_atom_type_scat_source
C C 0.0033 0.0016 'International Tables Vol C Tables 4.2.6.8 and 6.1.1.4'
H H 0.0000 0.0000 'International Tables Vol C Tables 4.2.6.8 and 6.1.1.4'
O O 0.0106 0.0060 'International Tables Vol C Tables 4.2.6.8 and 6.1.1.4'
Si Si 0.0817 0.0704 'International Tables Vol C Tables 4.2.6.8 and 6.1.1.4'
Sn Sn -0.6537 1.4246 'International Tables Vol C Tables 4.2.6.8 and 6.1.1.4'

loop_
_geom_angle_atom_site_label_1
_geom_angle_atom_site_label_2
_geom_angle_atom_site_label_3
_geom_angle_site_symmetry_1
_geom_angle_site_symmetry_3
_geom_angle
_geom_angle_publ_flag
O1 Sn1 O6 . . 158.61(10) y
O2 Sn1 C7 . . 178.06(12) y
O3 Sn1 O4 . . 162.12(10) y
O1 Sn2 C11 . . 175.60(12) y
O2 Sn2 O8 . . 159.53(10) y
O3 Sn2 O5 3_666 . 158.49(10) y
O1 Sn3 O7 3_666 . 158.53(10) y
O2 Sn3 O9 . 3_666 157.81(10) y
O3 Sn3 C15 . . 175.13(13) y
O1 Sn1 O3 . . 103.37(10) ?
O1 Sn1 O2 . . 77.60(10) ?
O3 Sn1 O2 . . 77.73(10) ?
O1 Sn1 C7 . . 100.98(13) ?
O3 Sn1 C7 . . 101.41(14) ?
O1 Sn1 O4 . . 85.33(10) ?
O2 Sn1 O4 . . 89.17(10) ?
C7 Sn1 O4 . . 92.03(14) ?
O3 Sn1 O6 . . 87.14(10) ?
O2 Sn1 O6 . . 86.72(10) ?
C7 Sn1 O6 . . 94.98(13) ?
O4 Sn1 O6 . . 79.92(10) ?
O1 Sn1 Sn3 . . 99.04(7) ?
O3 Sn1 Sn3 . . 40.23(7) ?
O2 Sn1 Sn3 . . 39.31(6) ?
C7 Sn1 Sn3 . . 140.27(12) ?
O4 Sn1 Sn3 . . 123.63(8) ?
O6 Sn1 Sn3 . . 76.85(7) ?
O1 Sn1 Sn2 . . 39.76(8) ?
O3 Sn1 Sn2 . . 99.55(7) ?
O2 Sn1 Sn2 . . 39.77(6) ?
C7 Sn1 Sn2 . . 139.18(11) ?
O4 Sn1 Sn2 . . 77.01(7) ?
O6 Sn1 Sn2 . . 120.76(7) ?
Sn3 Sn1 Sn2 . . 72.472(9) ?
O3 Sn2 O2 3_666 . 104.40(10) ?
O3 Sn2 O1 3_666 . 77.88(9) ?
O2 Sn2 O1 . . 77.34(9) ?
O3 Sn2 C11 3_666 . 102.75(14) ?
O2 Sn2 C11 . . 98.33(12) ?
O2 Sn2 O5 . . 87.12(10) ?
O1 Sn2 O5 . . 87.28(10) ?
C11 Sn2 O5 . . 93.24(14) ?
O3 Sn2 O8 3_666 . 86.01(10) ?
O1 Sn2 O8 . . 87.97(10) ?
C11 Sn2 O8 . . 96.41(13) ?
O5 Sn2 O8 . . 77.90(11) ?
O3 Sn2 Sn3 3_666 3_666 40.18(7) ?
O2 Sn2 Sn3 . 3_666 99.59(7) ?
O1 Sn2 Sn3 . 3_666 39.54(6) ?
C11 Sn2 Sn3 . 3_666 142.02(12) ?
O5 Sn2 Sn3 . 3_666 120.81(8) ?
O8 Sn2 Sn3 . 3_666 76.85(7) ?
O3 Sn2 Sn1 3_666 . 100.19(7) ?
O2 Sn2 Sn1 . . 39.64(7) ?
O1 Sn2 Sn1 . . 39.62(6) ?
C11 Sn2 Sn1 . . 136.34(11) ?
O5 Sn2 Sn1 . . 76.98(7) ?
O8 Sn2 Sn1 . . 121.92(8) ?
Sn3 Sn2 Sn1 3_666 . 72.889(9) ?
O2 Sn3 O1 . 3_666 104.59(9) ?
O2 Sn3 O3 . . 77.59(10) ?
O1 Sn3 O3 3_666 . 77.58(10) ?
O2 Sn3 C15 . . 100.68(12) ?
O1 Sn3 C15 3_666 . 98.60(14) ?
O1 Sn3 O9 3_666 3_666 87.32(10) ?
O3 Sn3 O9 . 3_666 87.05(10) ?
C15 Sn3 O9 . 3_666 95.84(13) ?
O2 Sn3 O7 . . 86.92(10) ?
O3 Sn3 O7 . . 87.56(10) ?
C15 Sn3 O7 . . 96.92(13) ?
O9 Sn3 O7 3_666 . 76.41(10) ?
O2 Sn3 Sn1 . . 39.60(7) ?
O1 Sn3 Sn1 3_666 . 99.90(7) ?
O3 Sn3 Sn1 . . 39.80(6) ?
C15 Sn3 Sn1 . . 139.46(10) ?
O9 Sn3 Sn1 3_666 . 120.73(8) ?
O7 Sn3 Sn1 . . 77.27(7) ?
O2 Sn3 Sn2 . 3_666 99.91(7) ?
O1 Sn3 Sn2 3_666 3_666 39.78(8) ?
O3 Sn3 Sn2 . 3_666 39.63(6) ?
C15 Sn3 Sn2 . 3_666 137.30(11) ?
O9 Sn3 Sn2 3_666 3_666 77.13(7) ?
O7 Sn3 Sn2 . 3_666 121.21(7) ?
Sn1 Sn3 Sn2 . 3_666 73.030(9) ?
C9 Si1 C8 . . 109.6(3) ?
C9 Si1 C7 . . 110.7(2) ?
C8 Si1 C7 . . 112.3(2) ?
C9 Si1 C10 . . 108.2(3) ?
C8 Si1 C10 . . 109.2(2) ?
C7 Si1 C10 . . 106.7(2) ?
C13 Si2 C14 . . 108.0(2) ?
C13 Si2 C11 . . 111.1(2) ?
C14 Si2 C11 . . 108.0(2) ?
C13 Si2 C12 . . 110.5(3) ?
C14 Si2 C12 . . 109.0(3) ?
C11 Si2 C12 . . 110.1(2) ?
C16 Si3 C18 . . 108.6(3) ?
C16 Si3 C15 . . 108.1(2) ?
C18 Si3 C15 . . 110.2(2) ?
C16 Si3 C17 . . 108.6(3) ?
C18 Si3 C17 . . 109.4(2) ?
C15 Si3 C17 . . 111.8(2) ?
Sn1 O1 Sn3 . 3_666 132.77(13) ?
Sn1 O1 Sn2 . . 100.62(10) ?
Sn3 O1 Sn2 3_666 . 100.68(10) ?
Sn3 O2 Sn2 . . 131.55(12) ?
Sn3 O2 Sn1 . . 101.08(10) ?
Sn2 O2 Sn1 . . 100.60(10) ?
Sn1 O3 Sn2 . 3_666 132.93(12) ?
Sn1 O3 Sn3 . . 99.97(10) ?
Sn2 O3 Sn3 3_666 . 100.19(10) ?
C1 O4 Sn1 . . 129.4(3) ?
C1 O5 Sn2 . . 129.7(2) ?
C3 O6 Sn1 . . 130.3(3) ?
C3 O7 Sn3 . . 129.4(3) ?
C5 O8 Sn2 . . 129.7(2) ?
C5 O9 Sn3 . 3_666 130.2(2) ?
O5 C1 O4 . . 126.1(4) ?
O5 C1 C2 . . 117.4(4) ?
O4 C1 C2 . . 116.5(4) ?
C1 C2 H2A . . 109.5 ?
C1 C2 H2B . . 109.5 ?
H2A C2 H2B . . 109.5 ?
C1 C2 H2C . . 109.5 ?
H2A C2 H2C . . 109.5 ?
H2B C2 H2C . . 109.5 ?
O6 C3 O7 . . 125.9(4) ?
O6 C3 C4 . . 117.0(4) ?
O7 C3 C4 . . 117.1(4) ?
C3 C4 H4A . . 109.5 ?
C3 C4 H4B . . 109.5 ?
H4A C4 H4B . . 109.5 ?
C3 C4 H4C . . 109.5 ?
H4A C4 H4C . . 109.5 ?
H4B C4 H4C . . 109.5 ?
O9 C5 O8 . . 126.0(3) ?
O9 C5 C6 . . 116.7(4) ?
O8 C5 C6 . . 117.3(4) ?
C5 C6 H6A . . 109.5 ?
C5 C6 H6B . . 109.5 ?
H6A C6 H6B . . 109.5 ?
C5 C6 H6C . . 109.5 ?
H6A C6 H6C . . 109.5 ?
H6B C6 H6C . . 109.5 ?
Si1 C7 Sn1 . . 122.1(2) ?
Si1 C7 H7A . . 106.8 ?
Sn1 C7 H7A . . 106.8 ?
Si1 C7 H7B . . 106.8 ?
Sn1 C7 H7B . . 106.8 ?
H7A C7 H7B . . 106.7 ?
Si1 C8 H8A . . 109.5 ?
Si1 C8 H8B . . 109.5 ?
H8A C8 H8B . . 109.5 ?
Si1 C8 H8C . . 109.5 ?
H8A C8 H8C . . 109.5 ?
H8B C8 H8C . . 109.5 ?
Si1 C9 H9A . . 109.5 ?
Si1 C9 H9B . . 109.5 ?
H9A C9 H9B . . 109.5 ?
Si1 C9 H9C . . 109.5 ?
H9A C9 H9C . . 109.5 ?
H9B C9 H9C . . 109.5 ?
Si1 C10 H10A . . 109.5 ?
Si1 C10 H10B . . 109.5 ?
H10A C10 H10B . . 109.5 ?
Si1 C10 H10C . . 109.5 ?
H10A C10 H10C . . 109.5 ?
H10B C10 H10C . . 109.5 ?
Si2 C11 Sn2 . . 120.9(2) ?
Si2 C11 H11A . . 107.1 ?
Sn2 C11 H11A . . 107.1 ?
Si2 C11 H11B . . 107.1 ?
Sn2 C11 H11B . . 107.1 ?
H11A C11 H11B . . 106.8 ?
Si2 C12 H12A . . 109.5 ?
Si2 C12 H12B . . 109.5 ?
H12A C12 H12B . . 109.5 ?
Si2 C12 H12C . . 109.5 ?
H12A C12 H12C . . 109.5 ?
H12B C12 H12C . . 109.5 ?
Si2 C13 H13A . . 109.5 ?
Si2 C13 H13B . . 109.5 ?
H13A C13 H13B . . 109.5 ?
Si2 C13 H13C . . 109.5 ?
H13A C13 H13C . . 109.5 ?
H13B C13 H13C . . 109.5 ?
Si2 C14 H14A . . 109.5 ?
Si2 C14 H14B . . 109.5 ?
H14A C14 H14B . . 109.5 ?
Si2 C14 H14C . . 109.5 ?
H14A C14 H14C . . 109.5 ?
H14B C14 H14C . . 109.5 ?
Si3 C15 Sn3 . . 119.8(2) ?
Si3 C15 H15A . . 107.4 ?
Sn3 C15 H15A . . 107.4 ?
Si3 C15 H15B . . 107.4 ?
Sn3 C15 H15B . . 107.4 ?
H15A C15 H15B . . 106.9 ?
Si3 C16 H16A . . 109.5 ?
Si3 C16 H16B . . 109.5 ?
H16A C16 H16B . . 109.5 ?
Si3 C16 H16C . . 109.5 ?
H16A C16 H16C . . 109.5 ?
H16B C16 H16C . . 109.5 ?
Si3 C17 H17A . . 109.5 ?
Si3 C17 H17B . . 109.5 ?
H17A C17 H17B . . 109.5 ?
Si3 C17 H17C . . 109.5 ?
H17A C17 H17C . . 109.5 ?
H17B C17 H17C . . 109.5 ?
Si3 C18 H18A . . 109.5 ?
Si3 C18 H18B . . 109.5 ?
H18A C18 H18B . . 109.5 ?
Si3 C18 H18C . . 109.5 ?
H18A C18 H18C . . 109.5 ?
H18B C18 H18C . . 109.5 ?

loop_
_geom_bond_atom_site_label_1
_geom_bond_atom_site_label_2
_geom_bond_site_symmetry_2
_geom_bond_distance
_geom_bond_publ_flag
Sn1 O1 . 2.078(2) y
Sn1 O2 . 2.079(3) y
Sn1 O3 . 2.080(2) y
Sn1 O4 . 2.157(3) y
Sn1 O6 . 2.150(2) y
Sn1 C7 . 2.117(4) y
Sn2 O1 . 2.085(3) y
Sn2 O2 . 2.085(2) y
Sn2 O3 3_666 2.075(2) y
Sn2 O5 . 2.153(3) y
Sn2 O8 . 2.162(3) y
Sn2 C11 . 2.113(4) y
Sn3 O1 3_666 2.075(2) y
Sn3 O2 . 2.066(2) y
Sn3 O3 . 2.099(3) y
Sn3 O7 . 2.152(3) y
Sn3 O9 3_666 2.149(2) y
Sn3 C15 . 2.114(4) y
Sn1 Sn2 . 3.2036(4) y
Sn1 Sn3 . 3.2007(4) y
Sn2 Sn3 3_666 3.2020(4) y
Sn3 Sn2 3_666 3.2020(4) n
Si1 C9 . 1.849(5) ?
Si1 C8 . 1.855(5) ?
Si1 C7 . 1.869(4) ?
Si1 C10 . 1.865(5) ?
Si2 C13 . 1.845(5) ?
Si2 C14 . 1.867(6) ?
Si2 C11 . 1.858(4) ?
Si2 C12 . 1.850(6) ?
Si3 C16 . 1.870(5) ?
Si3 C18 . 1.857(5) ?
Si3 C15 . 1.862(4) ?
Si3 C17 . 1.875(5) ?
O1 Sn3 3_666 2.075(2) ?
O3 Sn2 3_666 2.075(2) ?
O4 C1 . 1.264(5) ?
O5 C1 . 1.245(5) ?
O6 C3 . 1.255(5) ?
O7 C3 . 1.258(5) ?
O8 C5 . 1.259(5) ?
O9 C5 . 1.246(5) ?
O9 Sn3 3_666 2.149(2) ?
C1 C2 . 1.509(5) ?
C2 H2A . 0.9700 ?
C2 H2B . 0.9700 ?
C2 H2C . 0.9700 ?
C3 C4 . 1.501(5) ?
C4 H4A . 0.9700 ?
C4 H4B . 0.9700 ?
C4 H4C . 0.9700 ?
C5 C6 . 1.506(5) ?
C6 H6A . 0.9700 ?
C6 H6B . 0.9700 ?
C6 H6C . 0.9700 ?
C7 H7A . 0.9800 ?
C7 H7B . 0.9800 ?
C8 H8A . 0.9700 ?
C8 H8B . 0.9700 ?
C8 H8C . 0.9700 ?
C9 H9A . 0.9700 ?
C9 H9B . 0.9700 ?
C9 H9C . 0.9700 ?
C10 H10A . 0.9700 ?
C10 H10B . 0.9700 ?
C10 H10C . 0.9700 ?
C11 H11A . 0.9800 ?
C11 H11B . 0.9800 ?
C12 H12A . 0.9700 ?
C12 H12B . 0.9700 ?
C12 H12C . 0.9700 ?
C13 H13A . 0.9700 ?
C13 H13B . 0.9700 ?
C13 H13C . 0.9700 ?
C14 H14A . 0.9700 ?
C14 H14B . 0.9700 ?
C14 H14C . 0.9700 ?
C15 H15A . 0.9800 ?
C15 H15B . 0.9800 ?
C16 H16A . 0.9700 ?
C16 H16B . 0.9700 ?
C16 H16C . 0.9700 ?
C17 H17A . 0.9700 ?
C17 H17B . 0.9700 ?
C17 H17C . 0.9700 ?
C18 H18A . 0.9700 ?
C18 H18B . 0.9700 ?
C18 H18C . 0.9700 ?
